data_4071127
loop_
_publ_author_name
'Montigny, Fr\'ed\'eric de'
'Argouarch, Gilles'
'Roisnel, Thierry'
'Toupet, Loic'
'Lapinte, Claude'
'Lam, Sally Chan-Fung'
'Tao, Chi-Hang'
'Yam, Vivian Wing-Wah'

_publ_section_title
;
 Syntheses, Structures, and Properties of Some Piano-Stool Iron Acetylides
 Bearing a Functional Anthracenyl Group
;
_journal_issue 8
_journal_name_full Organometallics
_journal_page_first 1912
_journal_paper_doi 10.1021/om701278e
_journal_volume 27
_journal_year 2008
_chemical_compound_source 'synthesis as described'
_chemical_formula_moiety 'C53 H47 Fe1 N1 P2, C6 N4'
_chemical_formula_sum 'C59 H47 Fe N5 P2'
_chemical_formula_weight 943.81
_chemical_name_systematic
;
 ?
;
_space_group_IT_number 14
_symmetry_cell_setting monoclinic
_symmetry_Int_Tables_number 14
_symmetry_space_group_name_Hall '-P 2yn'
_symmetry_space_group_name_H-M 'P 1 21/n 1'
_atom_sites_solution_hydrogens geom
_atom_sites_solution_primary direct
_atom_sites_solution_secondary difmap
_audit_conform_dict_location ftp://ftp.iucr.org/pub/cif_core.dic
_audit_conform_dict_name cif_core.dic
_audit_conform_dict_version 2.3
_audit_creation_date 2006-01-25T17:41:49-00:00
_audit_creation_method 'WinGX routine CIF_UPDATE'
_cell_angle_alpha 90
_cell_angle_beta 107.5080(10)
_cell_angle_gamma 90
_cell_formula_units_Z 4
_cell_length_a 12.2278(2)
_cell_length_b 24.5711(4)
_cell_length_c 17.0970(2)
_cell_measurement_reflns_used 10911
_cell_measurement_temperature 293(2)
_cell_measurement_theta_max 27.485
_cell_measurement_theta_min 2.037
_cell_measurement_wavelength 0.71073
_cell_volume 4898.84(13)
_computing_cell_refinement 'HKL Scalepack (Otwinowski & Minor 1997)'
_computing_data_collection 'Collect (Nonius BV, 1997-2000)'
_computing_data_reduction 'HKL Denzo and Scalepack (Otwinowski & Minor 1997)'
_computing_molecular_graphics 'Ortep-3 for Windows (Farrugia, 1997)'
_computing_publication_material 'WinGX publication routines (Farrugia, 1999)'
_computing_structure_refinement 'SHELXL-97 (Sheldrick, 1997)'
_computing_structure_solution 'SIR97 (ALtomare, 1999)'
_diffrn_ambient_temperature 293(2)
_diffrn_detector 'CCD plate'
_diffrn_detector_area_resol_mean 9
_diffrn_measured_fraction_theta_full 0.991
_diffrn_measured_fraction_theta_max 0.991
_diffrn_measurement_device '95mm CCD camera on \k-goniostat'
_diffrn_measurement_device_type KappaCCD
_diffrn_measurement_method 'CCD rotation images, thick slices'
_diffrn_orient_matrix_type 'by Nonius Collect from scalepack cell'
_diffrn_orient_matrix_UB_11 0.9203E-3
_diffrn_orient_matrix_UB_12 0.351039E-1
_diffrn_orient_matrix_UB_13 0.297865E-1
_diffrn_orient_matrix_UB_21 -0.800706E-1
_diffrn_orient_matrix_UB_22 -0.70159E-2
_diffrn_orient_matrix_UB_23 0.11221E-2
_diffrn_orient_matrix_UB_31 0.306844E-1
_diffrn_orient_matrix_UB_32 -0.193608E-1
_diffrn_orient_matrix_UB_33 0.536005E-1
_diffrn_radiation_monochromator graphite
_diffrn_radiation_probe x-ray
_diffrn_radiation_type MoK\a
_diffrn_radiation_wavelength 0.71073
_diffrn_reflns_av_R_equivalents 0.0402
_diffrn_reflns_av_unetI/netI 0.0698
_diffrn_reflns_limit_h_max 15
_diffrn_reflns_limit_h_min -15
_diffrn_reflns_limit_k_max 26
_diffrn_reflns_limit_k_min -31
_diffrn_reflns_limit_l_max 22
_diffrn_reflns_limit_l_min -22
_diffrn_reflns_number 19893
_diffrn_reflns_theta_full 27.49
_diffrn_reflns_theta_max 27.49
_diffrn_reflns_theta_min 2.08
_diffrn_source 'Enraf Nonius FR590'
_exptl_absorpt_coefficient_mu 0.418
_exptl_absorpt_correction_type none
_exptl_crystal_colour black
_exptl_crystal_density_diffrn 1.28
_exptl_crystal_density_method 'not measured'
_exptl_crystal_description prism
_exptl_crystal_F_000 1968
_exptl_crystal_size_max 0.37
_exptl_crystal_size_mid 0.26
_exptl_crystal_size_min 0.24
_refine_diff_density_max 0.364
_refine_diff_density_min -0.427
_refine_diff_density_rms 0.061
_refine_ls_extinction_method none
_refine_ls_goodness_of_fit_ref 1.035
_refine_ls_hydrogen_treatment mixed
_refine_ls_matrix_type full
_refine_ls_number_parameters 604
_refine_ls_number_reflns 11120
_refine_ls_number_restraints 0
_refine_ls_restrained_S_all 1.035
_refine_ls_R_factor_all 0.0979
_refine_ls_R_factor_gt 0.0516
_refine_ls_shift/su_max 0.002
_refine_ls_shift/su_mean 0
_refine_ls_structure_factor_coef Fsqd
_refine_ls_weighting_details 'calc w=1/[\s^2^(Fo^2^)+(0.0761P)^2^+0.0927P] where P=(Fo^2^+2Fc^2^)/3'
_refine_ls_weighting_scheme calc
_refine_ls_wR_factor_gt 0.1258
_refine_ls_wR_factor_ref 0.1476
_reflns_number_gt 6972
_reflns_number_total 11120
_reflns_threshold_expression >2sigma(I)
_cod_data_source_file om701278e-file005.cif
_cod_data_source_block num
_cod_original_sg_symbol_H-M 'P 21/n'
_cod_database_code 4071127

loop_
_symmetry_equiv_pos_as_xyz
'x, y, z'
'-x+1/2, y+1/2, -z+1/2'
'-x, -y, -z'
'x-1/2, -y-1/2, z-1/2'

loop_
_atom_site_label
_atom_site_type_symbol
_atom_site_fract_x
_atom_site_fract_y
_atom_site_fract_z
_atom_site_U_iso_or_equiv
_atom_site_adp_type
_atom_site_occupancy
_atom_site_symmetry_multiplicity
_atom_site_calc_flag
_atom_site_refinement_flags
Fe1 Fe 0.81664(3) 0.407979(14) 0.241799(19) 0.03360(12) Uani 1 1 d .
P1 P 0.73692(6) 0.48961(3) 0.19428(4) 0.03544(16) Uani 1 1 d .
P2 P 0.63232(6) 0.37879(3) 0.20702(4) 0.03540(16) Uani 1 1 d .
C12 C 0.5800(2) 0.48408(11) 0.17133(16) 0.0419(6) Uani 1 1 d .
H12A H 0.5497 0.5181 0.1849 0.05 Uiso 1 1 calc R
H12B H 0.5455 0.4774 0.1132 0.05 Uiso 1 1 calc R
C11 C 0.5491(2) 0.43785(10) 0.22036(15) 0.0373(6) Uani 1 1 d .
H11A H 0.4677 0.43 0.2001 0.045 Uiso 1 1 calc R
H11B H 0.5683 0.4476 0.2779 0.045 Uiso 1 1 calc R
C13 C 0.7791(2) 0.54543(10) 0.26772(14) 0.0390(6) Uani 1 1 d .
C14 C 0.8804(2) 0.54255(12) 0.33257(16) 0.0479(7) Uani 1 1 d .
H14 H 0.9258 0.5115 0.3395 0.057 Uiso 1 1 calc R
C15 C 0.9138(3) 0.58572(14) 0.38680(19) 0.0622(8) Uani 1 1 d .
H15 H 0.9819 0.5837 0.4297 0.075 Uiso 1 1 calc R
C16 C 0.8461(3) 0.63151(14) 0.3771(2) 0.0668(9) Uani 1 1 d .
H16 H 0.8685 0.6604 0.4136 0.08 Uiso 1 1 calc R
C17 C 0.7461(3) 0.63483(12) 0.3141(2) 0.0625(8) Uani 1 1 d .
H17 H 0.7006 0.6658 0.3082 0.075 Uiso 1 1 calc R
C18 C 0.7124(3) 0.59200(11) 0.25884(16) 0.0493(7) Uani 1 1 d .
H18 H 0.6448 0.5946 0.2157 0.059 Uiso 1 1 calc R
C19 C 0.7581(2) 0.52041(11) 0.10275(15) 0.0409(6) Uani 1 1 d .
C20 C 0.8422(3) 0.55997(12) 0.11039(17) 0.0510(7) Uani 1 1 d .
H20 H 0.8842 0.5724 0.1621 0.061 Uiso 1 1 calc R
C21 C 0.8635(3) 0.58093(14) 0.0406(2) 0.0665(9) Uani 1 1 d .
H21 H 0.9197 0.6074 0.0461 0.08 Uiso 1 1 calc R
C22 C 0.8028(3) 0.56296(15) -0.0358(2) 0.0676(9) Uani 1 1 d .
H22 H 0.818 0.577 -0.082 0.081 Uiso 1 1 calc R
C23 C 0.7199(3) 0.52427(14) -0.04419(17) 0.0629(9) Uani 1 1 d .
H23 H 0.6785 0.5122 -0.0962 0.075 Uiso 1 1 calc R
C24 C 0.6967(3) 0.50283(13) 0.02442(15) 0.0502(7) Uani 1 1 d .
H24 H 0.6399 0.4766 0.018 0.06 Uiso 1 1 calc R
C25 C 0.5517(2) 0.35878(10) 0.10229(15) 0.0406(6) Uani 1 1 d .
C26 C 0.5959(3) 0.36584(13) 0.03795(16) 0.0550(7) Uani 1 1 d .
H26 H 0.6702 0.3789 0.0479 0.066 Uiso 1 1 calc R
C27 C 0.5303(3) 0.35366(15) -0.04199(18) 0.0715(10) Uani 1 1 d .
H27 H 0.5605 0.3587 -0.0853 0.086 Uiso 1 1 calc R
C28 C 0.4214(4) 0.33428(15) -0.0563(2) 0.0762(11) Uani 1 1 d .
H28 H 0.3781 0.3255 -0.1096 0.091 Uiso 1 1 calc R
C29 C 0.3746(3) 0.32745(13) 0.00731(19) 0.0651(9) Uani 1 1 d .
H29 H 0.2998 0.315 -0.0031 0.078 Uiso 1 1 calc R
C30 C 0.4404(3) 0.33938(12) 0.08640(17) 0.0536(7) Uani 1 1 d .
H30 H 0.4098 0.3344 0.1295 0.064 Uiso 1 1 calc R
C31 C 0.6035(2) 0.32350(11) 0.26901(15) 0.0397(6) Uani 1 1 d .
C32 C 0.6089(3) 0.26983(12) 0.24519(18) 0.0520(7) Uani 1 1 d .
H32 H 0.6208 0.2624 0.195 0.062 Uiso 1 1 calc R
C33 C 0.5970(3) 0.22713(12) 0.29470(19) 0.0600(8) Uani 1 1 d .
H33 H 0.6015 0.1914 0.278 0.072 Uiso 1 1 calc R
C34 C 0.5784(3) 0.23765(13) 0.36901(19) 0.0640(9) Uani 1 1 d .
H34 H 0.5719 0.2091 0.403 0.077 Uiso 1 1 calc R
C35 C 0.5694(3) 0.29060(13) 0.39250(18) 0.0602(8) Uani 1 1 d .
H35 H 0.5539 0.2977 0.4415 0.072 Uiso 1 1 calc R
C36 C 0.5832(2) 0.33333(12) 0.34372(16) 0.0488(7) Uani 1 1 d .
H36 H 0.579 0.369 0.3609 0.059 Uiso 1 1 calc R
C1 C 0.8842(2) 0.33808(11) 0.19119(15) 0.0424(6) Uani 1 1 d .
C2 C 0.9276(2) 0.33969(11) 0.27843(16) 0.0444(6) Uani 1 1 d .
C3 C 0.9909(2) 0.38848(12) 0.30138(16) 0.0456(7) Uani 1 1 d .
C4 C 0.9839(2) 0.41848(11) 0.22928(16) 0.0445(6) Uani 1 1 d .
C5 C 0.9178(2) 0.38745(11) 0.16074(15) 0.0414(6) Uani 1 1 d .
C6 C 0.8284(3) 0.29060(12) 0.13931(19) 0.0595(8) Uani 1 1 d .
H6A H 0.8073 0.3007 0.0825 0.089 Uiso 1 1 calc R
H6B H 0.7611 0.2801 0.1534 0.089 Uiso 1 1 calc R
H6C H 0.8812 0.2606 0.1489 0.089 Uiso 1 1 calc R
C7 C 0.9168(3) 0.29481(13) 0.33568(19) 0.0618(8) Uani 1 1 d .
H7A H 0.8689 0.2664 0.3048 0.093 Uiso 1 1 calc R
H7B H 0.8831 0.309 0.3754 0.093 Uiso 1 1 calc R
H7C H 0.9914 0.2804 0.3632 0.093 Uiso 1 1 calc R
C8 C 1.0623(3) 0.40288(15) 0.38710(18) 0.0666(9) Uani 1 1 d .
H8A H 1.0519 0.3758 0.4247 0.1 Uiso 1 1 calc R
H8B H 1.0388 0.4377 0.4018 0.1 Uiso 1 1 calc R
H8C H 1.1417 0.4044 0.3895 0.1 Uiso 1 1 calc R
C9 C 1.0528(3) 0.46786(13) 0.2237(2) 0.0626(8) Uani 1 1 d .
H9A H 1.0315 0.4804 0.168 0.094 Uiso 1 1 calc R
H9B H 1.1329 0.4588 0.2414 0.094 Uiso 1 1 calc R
H9C H 1.0382 0.496 0.2582 0.094 Uiso 1 1 calc R
C10 C 0.9074(3) 0.39965(13) 0.07304(17) 0.0573(8) Uani 1 1 d .
H10A H 0.8583 0.3732 0.0383 0.086 Uiso 1 1 calc R
H10B H 0.9819 0.3983 0.0653 0.086 Uiso 1 1 calc R
H10C H 0.8753 0.4353 0.0593 0.086 Uiso 1 1 calc R
C37 C 0.7918(2) 0.42277(10) 0.34339(15) 0.0370(6) Uani 1 1 d .
C38 C 0.7733(2) 0.43123(11) 0.40837(15) 0.0400(6) Uani 1 1 d .
C50 C 0.6054(3) 0.57568(13) 0.4476(2) 0.0621(8) Uani 1 1 d .
H50 H 0.585 0.6021 0.4068 0.075 Uiso 1 1 calc R
C51 C 0.6591(3) 0.52962(12) 0.43518(17) 0.0506(7) Uani 1 1 d .
H51 H 0.6752 0.525 0.3858 0.061 Uiso 1 1 calc R
C52 C 0.6911(2) 0.48853(11) 0.49553(14) 0.0401(6) Uani 1 1 d .
C39 C 0.7464(2) 0.43997(11) 0.48352(14) 0.0387(6) Uani 1 1 d .
C40 C 0.7747(2) 0.39922(11) 0.54531(15) 0.0400(6) Uani 1 1 d .
C41 C 0.8273(3) 0.34936(12) 0.53405(17) 0.0514(7) Uani 1 1 d .
H41 H 0.8418 0.3427 0.4845 0.062 Uiso 1 1 calc R
C42 C 0.8565(3) 0.31166(13) 0.59430(19) 0.0595(8) Uani 1 1 d .
H42 H 0.8922 0.2797 0.5862 0.071 Uiso 1 1 calc R
C43 C 0.8335(3) 0.32026(15) 0.6695(2) 0.0663(9) Uani 1 1 d .
H43 H 0.8541 0.2939 0.7104 0.08 Uiso 1 1 calc R
C44 C 0.7814(3) 0.36673(14) 0.68234(17) 0.0575(8) Uani 1 1 d .
H44 H 0.7664 0.3719 0.732 0.069 Uiso 1 1 calc R
C45 C 0.7495(2) 0.40762(11) 0.62054(15) 0.0429(6) Uani 1 1 d .
C46 C 0.6936(2) 0.45584(12) 0.63095(15) 0.0450(7) Uani 1 1 d .
C47 C 0.6642(2) 0.49675(11) 0.57075(15) 0.0428(6) Uani 1 1 d .
C48 C 0.6094(3) 0.54590(13) 0.58143(18) 0.0572(8) Uani 1 1 d .
H48 H 0.5933 0.552 0.6305 0.069 Uiso 1 1 calc R
C49 C 0.5804(3) 0.58378(14) 0.5221(2) 0.0672(9) Uani 1 1 d .
H49 H 0.5437 0.6155 0.5301 0.081 Uiso 1 1 calc R
C53 C 0.6635(3) 0.46320(14) 0.70579(17) 0.0590(8) Uani 1 1 d .
N54 N 0.6390(3) 0.46800(14) 0.76417(17) 0.0849(10) Uani 1 1 d .
C80 C 1.2354(4) 0.2767(2) 0.3688(3) 0.0988(14) Uani 1 1 d .
C81 C 1.2116(3) 0.29110(16) 0.2853(2) 0.0690(9) Uani 1 1 d .
C82 C 1.2608(3) 0.33927(17) 0.2654(2) 0.0691(9) Uani 1 1 d .
C83 C 1.0846(3) 0.21259(16) 0.2393(2) 0.0748(10) Uani 1 1 d .
C84 C 1.1384(3) 0.25996(15) 0.2221(2) 0.0639(9) Uani 1 1 d .
C85 C 1.1203(3) 0.27602(15) 0.1395(2) 0.0681(9) Uani 1 1 d .
N80 N 1.2540(5) 0.2666(3) 0.4360(2) 0.167(2) Uani 1 1 d .
N82 N 1.2991(3) 0.37789(16) 0.2465(2) 0.0919(10) Uani 1 1 d .
N83 N 1.0379(3) 0.17463(16) 0.2521(2) 0.1014(11) Uani 1 1 d .
N85 N 1.1046(3) 0.28978(16) 0.07362(19) 0.0956(11) Uani 1 1 d .

loop_
_atom_site_aniso_label
_atom_site_aniso_U_11
_atom_site_aniso_U_22
_atom_site_aniso_U_33
_atom_site_aniso_U_23
_atom_site_aniso_U_13
_atom_site_aniso_U_12
Fe1 0.0334(2) 0.0380(2) 0.03215(19) -0.00201(14) 0.01398(15) 0.00094(16)
P1 0.0362(4) 0.0372(4) 0.0349(3) 0.0000(3) 0.0137(3) -0.0020(3)
P2 0.0358(4) 0.0367(4) 0.0366(3) -0.0018(3) 0.0152(3) -0.0015(3)
C12 0.0399(15) 0.0402(15) 0.0481(14) 0.0012(11) 0.0170(12) 0.0017(12)
C11 0.0328(14) 0.0393(15) 0.0427(13) -0.0008(11) 0.0159(11) 0.0021(11)
C13 0.0438(15) 0.0379(14) 0.0395(13) -0.0018(11) 0.0187(12) -0.0064(12)
C14 0.0441(16) 0.0513(17) 0.0503(15) -0.0092(13) 0.0175(13) -0.0087(13)
C15 0.059(2) 0.067(2) 0.0567(18) -0.0125(15) 0.0126(16) -0.0148(17)
C16 0.086(3) 0.052(2) 0.067(2) -0.0229(16) 0.0288(19) -0.0208(19)
C17 0.086(3) 0.0367(16) 0.070(2) -0.0030(15) 0.0321(19) 0.0007(16)
C18 0.0633(19) 0.0376(16) 0.0469(15) 0.0018(12) 0.0164(14) 0.0004(14)
C19 0.0446(15) 0.0440(16) 0.0372(13) 0.0034(11) 0.0171(12) 0.0038(12)
C20 0.0571(18) 0.0542(18) 0.0479(15) 0.0014(13) 0.0252(14) -0.0077(15)
C21 0.078(2) 0.069(2) 0.067(2) 0.0071(17) 0.0433(19) -0.0099(18)
C22 0.080(2) 0.080(2) 0.0557(19) 0.0175(17) 0.0393(18) 0.011(2)
C23 0.064(2) 0.086(3) 0.0380(15) 0.0046(15) 0.0148(14) 0.0146(19)
C24 0.0489(17) 0.0604(19) 0.0418(14) 0.0006(13) 0.0143(13) 0.0013(14)
C25 0.0432(15) 0.0371(14) 0.0404(13) -0.0021(11) 0.0110(11) 0.0020(12)
C26 0.0561(19) 0.065(2) 0.0436(15) -0.0045(14) 0.0141(14) 0.0016(16)
C27 0.090(3) 0.083(3) 0.0392(16) -0.0040(16) 0.0175(17) 0.006(2)
C28 0.098(3) 0.060(2) 0.0474(18) -0.0100(15) -0.0131(18) 0.009(2)
C29 0.062(2) 0.052(2) 0.0639(19) -0.0036(15) -0.0062(16) -0.0063(16)
C30 0.0507(18) 0.0527(18) 0.0527(16) -0.0013(13) 0.0086(14) -0.0039(15)
C31 0.0354(14) 0.0396(15) 0.0443(14) 0.0017(11) 0.0124(11) -0.0022(11)
C32 0.0591(19) 0.0461(17) 0.0555(16) -0.0016(13) 0.0243(14) -0.0003(14)
C33 0.068(2) 0.0382(17) 0.076(2) 0.0073(15) 0.0260(17) -0.0004(15)
C34 0.072(2) 0.056(2) 0.0652(19) 0.0202(16) 0.0213(17) -0.0027(17)
C35 0.075(2) 0.060(2) 0.0502(16) 0.0065(14) 0.0265(16) -0.0074(17)
C36 0.0580(18) 0.0444(17) 0.0475(15) 0.0030(12) 0.0211(14) -0.0055(14)
C1 0.0383(15) 0.0456(16) 0.0471(14) -0.0042(12) 0.0184(12) 0.0079(12)
C2 0.0404(15) 0.0495(17) 0.0467(14) 0.0031(12) 0.0182(12) 0.0122(13)
C3 0.0334(14) 0.0589(18) 0.0439(14) -0.0035(13) 0.0105(12) 0.0077(13)
C4 0.0341(15) 0.0505(17) 0.0538(16) -0.0030(13) 0.0208(13) 0.0027(12)
C5 0.0334(14) 0.0531(17) 0.0420(14) -0.0026(12) 0.0176(12) 0.0055(12)
C6 0.059(2) 0.0507(19) 0.0730(19) -0.0155(15) 0.0260(16) 0.0016(15)
C7 0.066(2) 0.061(2) 0.0642(18) 0.0169(15) 0.0278(16) 0.0165(17)
C8 0.0484(19) 0.089(3) 0.0523(17) -0.0088(16) -0.0002(15) 0.0093(18)
C9 0.0427(17) 0.065(2) 0.087(2) -0.0085(17) 0.0293(16) -0.0095(15)
C10 0.061(2) 0.073(2) 0.0486(16) 0.0027(14) 0.0318(15) 0.0098(16)
C37 0.0340(14) 0.0382(14) 0.0401(13) -0.0010(11) 0.0132(11) 0.0000(11)
C38 0.0407(15) 0.0409(15) 0.0406(13) -0.0043(11) 0.0158(12) -0.0019(12)
C50 0.067(2) 0.055(2) 0.075(2) 0.0106(16) 0.0368(18) 0.0092(16)
C51 0.0552(18) 0.0550(18) 0.0500(15) 0.0014(13) 0.0285(14) 0.0029(14)
C52 0.0366(14) 0.0493(16) 0.0370(13) -0.0057(11) 0.0149(11) -0.0058(12)
C39 0.0363(14) 0.0474(16) 0.0349(12) -0.0074(11) 0.0148(11) -0.0070(12)
C40 0.0349(14) 0.0462(16) 0.0405(13) -0.0050(11) 0.0137(11) -0.0053(12)
C41 0.0584(19) 0.0484(18) 0.0510(15) -0.0046(13) 0.0218(14) -0.0030(14)
C42 0.058(2) 0.0508(18) 0.073(2) 0.0019(16) 0.0244(16) 0.0040(15)
C43 0.060(2) 0.070(2) 0.068(2) 0.0242(17) 0.0176(17) -0.0009(17)
C44 0.0552(19) 0.076(2) 0.0455(16) 0.0067(15) 0.0215(14) -0.0006(17)
C45 0.0375(15) 0.0564(18) 0.0346(13) -0.0017(12) 0.0106(11) -0.0078(13)
C46 0.0431(15) 0.0596(18) 0.0375(13) -0.0109(12) 0.0198(12) -0.0080(13)
C47 0.0383(15) 0.0510(17) 0.0417(14) -0.0104(12) 0.0160(12) -0.0074(12)
C48 0.062(2) 0.063(2) 0.0573(17) -0.0134(15) 0.0329(16) -0.0003(16)
C49 0.073(2) 0.055(2) 0.085(2) -0.0081(18) 0.042(2) 0.0061(17)
C53 0.061(2) 0.074(2) 0.0458(16) -0.0103(15) 0.0226(15) -0.0013(17)
N54 0.109(3) 0.105(3) 0.0567(16) -0.0077(16) 0.0486(18) 0.013(2)
C80 0.087(3) 0.135(4) 0.069(2) 0.020(3) 0.016(2) -0.011(3)
C81 0.053(2) 0.095(3) 0.0606(19) 0.0010(19) 0.0198(16) 0.0086(19)
C82 0.058(2) 0.088(3) 0.065(2) -0.0040(19) 0.0230(17) 0.000(2)
C83 0.070(2) 0.067(2) 0.096(3) -0.001(2) 0.039(2) 0.006(2)
C84 0.057(2) 0.072(2) 0.067(2) 0.0023(17) 0.0239(17) 0.0101(17)
C85 0.069(2) 0.074(2) 0.066(2) -0.0049(18) 0.0279(18) 0.0066(19)
N80 0.165(5) 0.246(6) 0.076(3) 0.047(3) 0.016(3) -0.017(4)
N82 0.085(2) 0.101(3) 0.093(2) -0.011(2) 0.0314(19) -0.027(2)
N83 0.092(3) 0.084(3) 0.140(3) 0.009(2) 0.052(2) -0.001(2)
N85 0.108(3) 0.117(3) 0.0664(19) 0.0011(19) 0.0322(19) 0.009(2)

loop_
_atom_type_symbol
_atom_type_description
_atom_type_scat_dispersion_real
_atom_type_scat_dispersion_imag
_atom_type_scat_source
C C 0.0033 0.0016 'International Tables Vol C Tables 4.2.6.8 and 6.1.1.4'
H H 0 0 'International Tables Vol C Tables 4.2.6.8 and 6.1.1.4'
N N 0.0061 0.0033 'International Tables Vol C Tables 4.2.6.8 and 6.1.1.4'
P P 0.1023 0.0942 'International Tables Vol C Tables 4.2.6.8 and 6.1.1.4'
Fe Fe 0.3463 0.8444 'International Tables Vol C Tables 4.2.6.8 and 6.1.1.4'

loop_
_exptl_crystal_face_index_h
_exptl_crystal_face_index_k
_exptl_crystal_face_index_l
_exptl_crystal_face_perp_dist
0 -2 -3 0.13
-1 0 0 0.124
-5 2 3 0.103
0 2 3 0.174
20 -2 -3 0.115
13 -14 -11 0.166
0 -1 0 0.121
-13 1 11 0.134
0 1 0 0.1
9 -1 -8 0.18
7 -5 1 0.12
0 0 1 0.175
0 0 -1 0.141
-11 8 -1 0.093
1 6 -5 0.143
-1 -11 8 0.158
11 13 10 0.136
3 -1 -6 0.155

loop_
_geom_angle_atom_site_label_1
_geom_angle_atom_site_label_2
_geom_angle_atom_site_label_3
_geom_angle
C37 Fe1 C3 91.03(10)
C37 Fe1 C2 98.37(10)
C3 Fe1 C2 38.94(11)
C37 Fe1 C4 119.56(11)
C3 Fe1 C4 38.87(10)
C2 Fe1 C4 65.18(11)
C37 Fe1 C5 155.60(11)
C3 Fe1 C5 64.68(10)
C2 Fe1 C5 64.60(10)
C4 Fe1 C5 38.66(10)
C37 Fe1 C1 134.27(10)
C3 Fe1 C1 64.50(10)
C2 Fe1 C1 38.46(9)
C4 Fe1 C1 64.48(10)
C5 Fe1 C1 38.15(10)
C37 Fe1 P2 83.11(8)
C3 Fe1 P2 146.10(8)
C2 Fe1 P2 108.83(8)
C4 Fe1 P2 156.70(8)
C5 Fe1 P2 118.04(7)
C1 Fe1 P2 96.41(7)
C37 Fe1 P1 89.35(8)
C3 Fe1 P1 129.21(8)
C2 Fe1 P1 165.44(8)
C4 Fe1 P1 100.28(8)
C5 Fe1 P1 104.00(7)
C1 Fe1 P1 136.27(7)
P2 Fe1 P1 84.24(3)
C19 P1 C13 101.22(11)
C19 P1 C12 104.79(12)
C13 P1 C12 105.20(12)
C19 P1 Fe1 121.09(9)
C13 P1 Fe1 114.54(9)
C12 P1 Fe1 108.56(9)
C31 P2 C11 107.90(11)
C31 P2 C25 103.12(12)
C11 P2 C25 100.33(12)
C31 P2 Fe1 115.76(9)
C11 P2 Fe1 105.25(9)
C25 P2 Fe1 122.77(9)
C11 C12 P1 110.60(18)
C11 C12 H12A 109.5
P1 C12 H12A 109.5
C11 C12 H12B 109.5
P1 C12 H12B 109.5
H12A C12 H12B 108.1
C12 C11 P2 106.50(16)
C12 C11 H11A 110.4
P2 C11 H11A 110.4
C12 C11 H11B 110.4
P2 C11 H11B 110.4
H11A C11 H11B 108.6
C18 C13 C14 118.8(2)
C18 C13 P1 120.6(2)
C14 C13 P1 120.6(2)
C15 C14 C13 120.4(3)
C15 C14 H14 119.8
C13 C14 H14 119.8
C16 C15 C14 119.9(3)
C16 C15 H15 120.1
C14 C15 H15 120.1
C17 C16 C15 120.4(3)
C17 C16 H16 119.8
C15 C16 H16 119.8
C16 C17 C18 120.1(3)
C16 C17 H17 119.9
C18 C17 H17 119.9
C13 C18 C17 120.4(3)
C13 C18 H18 119.8
C17 C18 H18 119.8
C24 C19 C20 118.4(2)
C24 C19 P1 121.4(2)
C20 C19 P1 120.0(2)
C19 C20 C21 120.0(3)
C19 C20 H20 120
C21 C20 H20 120
C22 C21 C20 120.7(3)
C22 C21 H21 119.6
C20 C21 H21 119.6
C23 C22 C21 119.8(3)
C23 C22 H22 120.1
C21 C22 H22 120.1
C22 C23 C24 120.5(3)
C22 C23 H23 119.7
C24 C23 H23 119.7
C23 C24 C19 120.4(3)
C23 C24 H24 119.8
C19 C24 H24 119.8
C26 C25 C30 119.0(3)
C26 C25 P2 121.5(2)
C30 C25 P2 119.4(2)
C25 C26 C27 120.6(3)
C25 C26 H26 119.7
C27 C26 H26 119.7
C28 C27 C26 119.6(3)
C28 C27 H27 120.2
C26 C27 H27 120.2
C27 C28 C29 120.8(3)
C27 C28 H28 119.6
C29 C28 H28 119.6
C30 C29 C28 119.2(3)
C30 C29 H29 120.4
C28 C29 H29 120.4
C29 C30 C25 120.8(3)
C29 C30 H30 119.6
C25 C30 H30 119.6
C32 C31 C36 118.1(2)
C32 C31 P2 120.20(19)
C36 C31 P2 121.5(2)
C33 C32 C31 121.2(3)
C33 C32 H32 119.4
C31 C32 H32 119.4
C34 C33 C32 119.9(3)
C34 C33 H33 120.1
C32 C33 H33 120.1
C35 C34 C33 119.7(3)
C35 C34 H34 120.2
C33 C34 H34 120.2
C34 C35 C36 120.5(3)
C34 C35 H35 119.8
C36 C35 H35 119.8
C35 C36 C31 120.6(3)
C35 C36 H36 119.7
C31 C36 H36 119.7
C2 C1 C5 107.5(2)
C2 C1 C6 126.9(3)
C5 C1 C6 125.1(2)
C2 C1 Fe1 68.35(14)
C5 C1 Fe1 70.27(14)
C6 C1 Fe1 133.16(19)
C3 C2 C1 108.3(2)
C3 C2 C7 125.9(3)
C1 C2 C7 125.6(3)
C3 C2 Fe1 70.23(15)
C1 C2 Fe1 73.19(15)
C7 C2 Fe1 126.52(18)
C4 C3 C2 108.3(2)
C4 C3 C8 126.2(3)
C2 C3 C8 125.2(3)
C4 C3 Fe1 71.07(15)
C2 C3 Fe1 70.83(15)
C8 C3 Fe1 128.23(19)
C3 C4 C5 107.9(2)
C3 C4 C9 126.1(3)
C5 C4 C9 124.9(3)
C3 C4 Fe1 70.07(14)
C5 C4 Fe1 72.22(14)
C9 C4 Fe1 132.8(2)
C4 C5 C1 108.0(2)
C4 C5 C10 124.9(3)
C1 C5 C10 126.0(3)
C4 C5 Fe1 69.12(14)
C1 C5 Fe1 71.59(13)
C10 C5 Fe1 134.30(19)
C1 C6 H6A 109.5
C1 C6 H6B 109.5
H6A C6 H6B 109.5
C1 C6 H6C 109.5
H6A C6 H6C 109.5
H6B C6 H6C 109.5
C2 C7 H7A 109.5
C2 C7 H7B 109.5
H7A C7 H7B 109.5
C2 C7 H7C 109.5
H7A C7 H7C 109.5
H7B C7 H7C 109.5
C3 C8 H8A 109.5
C3 C8 H8B 109.5
H8A C8 H8B 109.5
C3 C8 H8C 109.5
H8A C8 H8C 109.5
H8B C8 H8C 109.5
C4 C9 H9A 109.5
C4 C9 H9B 109.5
H9A C9 H9B 109.5
C4 C9 H9C 109.5
H9A C9 H9C 109.5
H9B C9 H9C 109.5
C5 C10 H10A 109.5
C5 C10 H10B 109.5
H10A C10 H10B 109.5
C5 C10 H10C 109.5
H10A C10 H10C 109.5
H10B C10 H10C 109.5
C38 C37 Fe1 178.1(2)
C37 C38 C39 177.4(3)
C51 C50 C49 120.4(3)
C51 C50 H50 119.8
C49 C50 H50 119.8
C50 C51 C52 121.5(3)
C50 C51 H51 119.2
C52 C51 H51 119.2
C51 C52 C39 122.4(2)
C51 C52 C47 117.8(2)
C39 C52 C47 119.8(2)
C52 C39 C40 120.4(2)
C52 C39 C38 120.3(2)
C40 C39 C38 119.4(2)
C39 C40 C41 121.6(2)
C39 C40 C45 119.9(2)
C41 C40 C45 118.4(2)
C42 C41 C40 120.9(3)
C42 C41 H41 119.5
C40 C41 H41 119.5
C41 C42 C43 120.8(3)
C41 C42 H42 119.6
C43 C42 H42 119.6
C44 C43 C42 120.4(3)
C44 C43 H43 119.8
C42 C43 H43 119.8
C43 C44 C45 120.7(3)
C43 C44 H44 119.7
C45 C44 H44 119.7
C46 C45 C40 118.8(2)
C46 C45 C44 122.4(2)
C40 C45 C44 118.8(3)
C47 C46 C45 122.5(2)
C47 C46 C53 118.8(3)
C45 C46 C53 118.7(3)
C46 C47 C48 122.7(2)
C46 C47 C52 118.6(2)
C48 C47 C52 118.7(3)
C49 C48 C47 121.3(3)
C49 C48 H48 119.3
C47 C48 H48 119.3
C48 C49 C50 120.3(3)
C48 C49 H49 119.9
C50 C49 H49 119.9
N54 C53 C46 178.7(4)
N80 C80 C81 178.2(6)
C84 C81 C82 119.4(3)
C84 C81 C80 122.0(4)
C82 C81 C80 118.6(4)
N82 C82 C81 177.6(4)
N83 C83 C84 178.0(5)
C81 C84 C83 121.2(3)
C81 C84 C85 119.1(3)
C83 C84 C85 119.6(3)
N85 C85 C84 178.6(4)

loop_
_geom_bond_atom_site_label_1
_geom_bond_atom_site_label_2
_geom_bond_distance
Fe1 C37 1.886(2)
Fe1 C3 2.122(3)
Fe1 C2 2.130(3)
Fe1 C4 2.135(3)
Fe1 C5 2.176(2)
Fe1 C1 2.194(2)
Fe1 P2 2.2675(7)
Fe1 P1 2.2709(7)
P1 C19 1.826(2)
P1 C13 1.826(2)
P1 C12 1.844(3)
P2 C31 1.822(2)
P2 C11 1.825(2)
P2 C25 1.832(3)
C12 C11 1.525(3)
C12 H12A 0.97
C12 H12B 0.97
C11 H11A 0.97
C11 H11B 0.97
C13 C18 1.386(4)
C13 C14 1.393(4)
C14 C15 1.387(4)
C14 H14 0.93
C15 C16 1.377(5)
C15 H15 0.93
C16 C17 1.367(5)
C16 H16 0.93
C17 C18 1.391(4)
C17 H17 0.93
C18 H18 0.93
C19 C24 1.392(4)
C19 C20 1.392(4)
C20 C21 1.394(4)
C20 H20 0.93
C21 C22 1.367(5)
C21 H21 0.93
C22 C23 1.366(5)
C22 H22 0.93
C23 C24 1.390(4)
C23 H23 0.93
C24 H24 0.93
C25 C26 1.375(4)
C25 C30 1.390(4)
C26 C27 1.393(4)
C26 H26 0.93
C27 C28 1.365(5)
C27 H27 0.93
C28 C29 1.384(5)
C28 H28 0.93
C29 C30 1.381(4)
C29 H29 0.93
C30 H30 0.93
C31 C32 1.388(4)
C31 C36 1.393(3)
C32 C33 1.383(4)
C32 H32 0.93
C33 C34 1.381(4)
C33 H33 0.93
C34 C35 1.376(4)
C34 H34 0.93
C35 C36 1.382(4)
C35 H35 0.93
C36 H36 0.93
C1 C2 1.425(3)
C1 C5 1.428(4)
C1 C6 1.500(4)
C2 C3 1.417(4)
C2 C7 1.506(4)
C3 C4 1.416(4)
C3 C8 1.505(4)
C4 C5 1.428(4)
C4 C9 1.496(4)
C5 C10 1.497(3)
C6 H6A 0.96
C6 H6B 0.96
C6 H6C 0.96
C7 H7A 0.96
C7 H7B 0.96
C7 H7C 0.96
C8 H8A 0.96
C8 H8B 0.96
C8 H8C 0.96
C9 H9A 0.96
C9 H9B 0.96
C9 H9C 0.96
C10 H10A 0.96
C10 H10B 0.96
C10 H10C 0.96
C37 C38 1.217(3)
C38 C39 1.435(3)
C50 C51 1.357(4)
C50 C49 1.410(4)
C50 H50 0.93
C51 C52 1.412(4)
C51 H51 0.93
C52 C39 1.417(4)
C52 C47 1.434(3)
C39 C40 1.421(4)
C40 C41 1.424(4)
C40 C45 1.425(3)
C41 C42 1.351(4)
C41 H41 0.93
C42 C43 1.412(4)
C42 H42 0.93
C43 C44 1.357(5)
C43 H43 0.93
C44 C45 1.425(4)
C44 H44 0.93
C45 C46 1.406(4)
C46 C47 1.406(4)
C46 C53 1.445(3)
C47 C48 1.419(4)
C48 C49 1.344(4)
C48 H48 0.93
C49 H49 0.93
C53 N54 1.131(3)
C80 N80 1.129(5)
C80 C81 1.414(5)
C81 C84 1.404(5)
C81 C82 1.414(5)
C82 N82 1.147(5)
C83 N83 1.149(5)
C83 C84 1.410(5)
C84 C85 1.417(5)
C85 N85 1.136(4)
